data_4500670
loop_
_publ_author_name
'Goud, N. Rajesh'
'Babu, N. Jagadeesh'
'Nangia, Ashwini'

_publ_section_title
;
 Sulfonamide&#x2212;Pyridine-N-oxide Cocrystals
;
_journal_issue 5
_journal_name_full 'Crystal Growth &amp; Design'
_journal_page_first 1930
_journal_paper_doi 10.1021/cg200094x
_journal_volume 11
_journal_year 2011
_chemical_formula_sum 'C22 H20 Br2 N4 O6 S2'
_chemical_formula_weight 660.36
_chemical_name_systematic
; 
 ? 
;
_space_group_IT_number 2
_symmetry_cell_setting triclinic
_symmetry_space_group_name_Hall '-P 1'
_symmetry_space_group_name_H-M 'P -1'
_atom_sites_solution_hydrogens geom
_atom_sites_solution_primary direct
_atom_sites_solution_secondary difmap
_audit_creation_method SHELXL-97
_cell_angle_alpha 98.774(6)
_cell_angle_beta 95.521(6)
_cell_angle_gamma 114.520(6)
_cell_formula_units_Z 1
_cell_length_a 8.181(3)
_cell_length_b 8.421(3)
_cell_length_c 10.250(4)
_cell_measurement_reflns_used 4286
_cell_measurement_temperature 298(2)
_cell_measurement_theta_max 26.04
_cell_measurement_theta_min 2.04
_cell_volume 624.9(4)
_computing_cell_refinement 'Bruker SMART'
_computing_data_collection 'Bruker SMART'
_computing_data_reduction 'Bruker SAINT'
_computing_molecular_graphics 'Bruker SHELXTL'
_computing_publication_material 'Bruker SHELXTL'
_computing_structure_refinement 'SHELXL-97 (Sheldrick, 1997)'
_computing_structure_solution 'SHELXS-97 (Sheldrick, 1990)'
_diffrn_ambient_temperature 298(2)
_diffrn_measured_fraction_theta_full 0.977
_diffrn_measured_fraction_theta_max 0.977
_diffrn_measurement_device_type 'CCD area detector'
_diffrn_measurement_method 'phi and omega scans'
_diffrn_radiation_monochromator graphite
_diffrn_radiation_source 'fine-focus sealed tube'
_diffrn_radiation_type MoK\a
_diffrn_radiation_wavelength 0.71073
_diffrn_reflns_av_R_equivalents 0.0237
_diffrn_reflns_av_sigmaI/netI 0.0242
_diffrn_reflns_limit_h_max 10
_diffrn_reflns_limit_h_min -10
_diffrn_reflns_limit_k_max 10
_diffrn_reflns_limit_k_min -10
_diffrn_reflns_limit_l_max 12
_diffrn_reflns_limit_l_min -12
_diffrn_reflns_number 6340
_diffrn_reflns_theta_full 26.04
_diffrn_reflns_theta_max 26.04
_diffrn_reflns_theta_min 2.04
_exptl_absorpt_coefficient_mu 3.457
_exptl_absorpt_correction_T_max 0.4908
_exptl_absorpt_correction_T_min 0.2877
_exptl_absorpt_correction_type multi-scan
_exptl_absorpt_process_details sadabs
_exptl_crystal_colour colorless
_exptl_crystal_density_diffrn 1.755
_exptl_crystal_density_method 'not measured'
_exptl_crystal_description block
_exptl_crystal_F_000 330
_exptl_crystal_size_max 0.48
_exptl_crystal_size_mid 0.36
_exptl_crystal_size_min 0.24
_refine_diff_density_max 0.344
_refine_diff_density_min -0.742
_refine_diff_density_rms 0.152
_refine_ls_extinction_method none
_refine_ls_goodness_of_fit_ref 1.110
_refine_ls_hydrogen_treatment constr
_refine_ls_matrix_type full
_refine_ls_number_parameters 163
_refine_ls_number_reflns 2406
_refine_ls_number_restraints 0
_refine_ls_restrained_S_all 1.110
_refine_ls_R_factor_all 0.0329
_refine_ls_R_factor_gt 0.0299
_refine_ls_shift/su_max 0.000
_refine_ls_shift/su_mean 0.000
_refine_ls_structure_factor_coef Fsqd
_refine_ls_weighting_details 'calc w=1/[\s^2^(Fo^2^)+(0.0476P)^2^+0.0845P] where P=(Fo^2^+2Fc^2^)/3'
_refine_ls_weighting_scheme calc
_refine_ls_wR_factor_gt 0.0747
_refine_ls_wR_factor_ref 0.0764
_reflns_number_gt 2207
_reflns_number_total 2406
_reflns_threshold_expression >2sigma(I)
_cod_data_source_file cg200094x_si_001.cif
_cod_data_source_block 2BBS-BPNO
_cod_depositor_comments
;
The following automatic conversions were performed:

'_symmetry_cell_setting' value 'Triclinic' changed to 'triclinic'
according to /home/saulius/struct/CIF-dictionaries/cif_core.dic
dictionary named 'cif_core.dic' version 2.4.1 from 2010-06-29.

Automatic conversion script
Id: cif_fix_values 1715 2011-07-08 13:25:40Z adriana 
;
_cod_original_sg_symbol_H-M P-1
_cod_database_code 4500670

loop_
_symmetry_equiv_pos_as_xyz
'x, y, z'
'-x, -y, -z'

loop_
_atom_site_label
_atom_site_type_symbol
_atom_site_fract_x
_atom_site_fract_y
_atom_site_fract_z
_atom_site_U_iso_or_equiv
_atom_site_adp_type
_atom_site_occupancy
_atom_site_symmetry_multiplicity
_atom_site_calc_flag
_atom_site_refinement_flags
O3 O 0.2778(2) 0.9786(2) 0.10593(17) 0.0575(5) Uani 1 1 d .
N2 N 0.2029(3) 0.9843(3) 0.21365(18) 0.0430(4) Uani 1 1 d .
C11 C 0.1513(4) 1.1146(3) 0.2501(2) 0.0528(6) Uani 1 1 d .
H11 H 0.1701 1.2010 0.1991 0.063 Uiso 1 1 calc R
C10 C 0.0721(4) 1.1220(3) 0.3604(2) 0.0490(6) Uani 1 1 d .
H10 H 0.0366 1.2128 0.3827 0.059 Uiso 1 1 calc R
C9 C 0.0431(3) 0.9970(3) 0.44045(19) 0.0334(4) Uani 1 1 d .
C8 C 0.0991(3) 0.8647(3) 0.4004(2) 0.0386(5) Uani 1 1 d .
H8 H 0.0838 0.7782 0.4508 0.046 Uiso 1 1 calc R
C7 C 0.1763(3) 0.8598(3) 0.2880(2) 0.0426(5) Uani 1 1 d .
H7 H 0.2110 0.7690 0.2626 0.051 Uiso 1 1 calc R
Br1 Br 0.82727(3) 0.57840(3) -0.00052(2) 0.04752(11) Uani 1 1 d .
S1 S 0.75250(8) 0.35041(7) 0.25161(6) 0.04171(15) Uani 1 1 d .
O2 O 0.6865(3) 0.2798(2) 0.36483(18) 0.0633(5) Uani 1 1 d .
O1 O 0.9444(2) 0.4243(2) 0.2500(2) 0.0569(5) Uani 1 1 d .
N1 N 0.6512(3) 0.1960(2) 0.1226(2) 0.0508(5) Uani 1 1 d .
H1B H 0.5369 0.1282 0.1245 0.061 Uiso 1 1 d R
H1A H 0.6997 0.1999 0.0575 0.061 Uiso 1 1 d R
C1 C 0.6814(3) 0.5229(3) 0.2428(2) 0.0346(4) Uani 1 1 d .
C2 C 0.5960(3) 0.5628(3) 0.3447(2) 0.0452(5) Uani 1 1 d .
H2 H 0.5707 0.4946 0.4099 0.054 Uiso 1 1 calc R
C3 C 0.5479(4) 0.7027(3) 0.3507(3) 0.0504(6) Uani 1 1 d .
H3 H 0.4894 0.7276 0.4190 0.061 Uiso 1 1 calc R
C4 C 0.5874(3) 0.8052(3) 0.2546(3) 0.0500(6) Uani 1 1 d .
H4 H 0.5585 0.9015 0.2596 0.060 Uiso 1 1 calc R
C5 C 0.6689(3) 0.7658(3) 0.1520(2) 0.0438(5) Uani 1 1 d .
H5 H 0.6939 0.8346 0.0872 0.053 Uiso 1 1 calc R
C6 C 0.7145(3) 0.6238(3) 0.1443(2) 0.0347(4) Uani 1 1 d .

loop_
_atom_site_aniso_label
_atom_site_aniso_U_11
_atom_site_aniso_U_22
_atom_site_aniso_U_33
_atom_site_aniso_U_23
_atom_site_aniso_U_13
_atom_site_aniso_U_12
O3 0.0619(11) 0.0618(11) 0.0418(9) 0.0064(8) 0.0320(8) 0.0170(9)
N2 0.0428(10) 0.0483(10) 0.0341(9) 0.0067(8) 0.0175(8) 0.0146(8)
C11 0.0757(17) 0.0513(13) 0.0447(13) 0.0247(11) 0.0271(12) 0.0322(13)
C10 0.0739(16) 0.0503(13) 0.0448(13) 0.0223(11) 0.0259(12) 0.0410(12)
C9 0.0367(10) 0.0377(10) 0.0294(10) 0.0096(8) 0.0075(8) 0.0184(8)
C8 0.0450(12) 0.0415(11) 0.0380(11) 0.0135(9) 0.0135(9) 0.0243(9)
C7 0.0453(12) 0.0445(12) 0.0441(12) 0.0093(9) 0.0156(10) 0.0238(10)
Br1 0.05373(17) 0.05580(17) 0.04110(16) 0.01968(11) 0.02052(11) 0.02593(12)
S1 0.0595(4) 0.0380(3) 0.0382(3) 0.0137(2) 0.0128(2) 0.0287(3)
O2 0.1126(16) 0.0590(11) 0.0454(10) 0.0271(8) 0.0286(10) 0.0549(11)
O1 0.0543(10) 0.0545(10) 0.0701(12) 0.0143(9) 0.0045(9) 0.0327(8)
N1 0.0611(12) 0.0389(10) 0.0497(12) 0.0067(8) 0.0262(10) 0.0166(9)
C1 0.0403(11) 0.0341(10) 0.0327(10) 0.0100(8) 0.0071(8) 0.0182(9)
C2 0.0613(14) 0.0439(12) 0.0403(12) 0.0170(10) 0.0204(11) 0.0274(11)
C3 0.0621(15) 0.0513(13) 0.0511(14) 0.0144(11) 0.0250(12) 0.0331(12)
C4 0.0507(13) 0.0445(12) 0.0674(16) 0.0188(11) 0.0159(12) 0.0295(11)
C5 0.0438(12) 0.0438(11) 0.0500(13) 0.0232(10) 0.0099(10) 0.0201(10)
C6 0.0322(10) 0.0371(10) 0.0347(10) 0.0117(8) 0.0061(8) 0.0137(8)

loop_
_atom_type_symbol
_atom_type_description
_atom_type_scat_dispersion_real
_atom_type_scat_dispersion_imag
_atom_type_scat_source
C C 0.0033 0.0016 'International Tables Vol C Tables 4.2.6.8 and 6.1.1.4'
H H 0.0000 0.0000 'International Tables Vol C Tables 4.2.6.8 and 6.1.1.4'
S S 0.1246 0.1234 'International Tables Vol C Tables 4.2.6.8 and 6.1.1.4'
N N 0.0061 0.0033 'International Tables Vol C Tables 4.2.6.8 and 6.1.1.4'
O O 0.0106 0.0060 'International Tables Vol C Tables 4.2.6.8 and 6.1.1.4'
Br Br -0.2901 2.4595 'International Tables Vol C Tables 4.2.6.8 and 6.1.1.4'

loop_
_geom_angle_atom_site_label_1
_geom_angle_atom_site_label_2
_geom_angle_atom_site_label_3
_geom_angle
_geom_angle_site_symmetry_3
O3 N2 C11 120.1(2) .
O3 N2 C7 120.5(2) .
C11 N2 C7 119.34(19) .
N2 C11 C10 121.1(2) .
N2 C11 H11 119.5 .
C10 C11 H11 119.5 .
C11 C10 C9 121.5(2) .
C11 C10 H10 119.2 .
C9 C10 H10 119.2 .
C10 C9 C8 115.87(19) .
C10 C9 C9 122.1(2) 2_576
C8 C9 C9 122.0(2) 2_576
C7 C8 C9 121.1(2) .
C7 C8 H8 119.4 .
C9 C8 H8 119.4 .
N2 C7 C8 121.0(2) .
N2 C7 H7 119.5 .
C8 C7 H7 119.5 .
O1 S1 O2 119.05(13) .
O1 S1 N1 108.22(11) .
O2 S1 N1 107.35(12) .
O1 S1 C1 107.76(10) .
O2 S1 C1 105.35(10) .
N1 S1 C1 108.77(11) .
S1 N1 H1B 114.0 .
S1 N1 H1A 118.5 .
H1B N1 H1A 126.0 .
C2 C1 C6 118.75(19) .
C2 C1 S1 117.12(15) .
C6 C1 S1 124.06(16) .
C3 C2 C1 120.9(2) .
C3 C2 H2 119.5 .
C1 C2 H2 119.5 .
C4 C3 C2 119.5(2) .
C4 C3 H3 120.3 .
C2 C3 H3 120.3 .
C5 C4 C3 120.3(2) .
C5 C4 H4 119.8 .
C3 C4 H4 119.8 .
C4 C5 C6 120.3(2) .
C4 C5 H5 119.8 .
C6 C5 H5 119.8 .
C5 C6 C1 120.1(2) .
C5 C6 Br1 117.71(16) .
C1 C6 Br1 122.14(15) .

loop_
_geom_bond_atom_site_label_1
_geom_bond_atom_site_label_2
_geom_bond_distance
_geom_bond_site_symmetry_2
O3 N2 1.318(2) .
N2 C11 1.345(3) .
N2 C7 1.347(3) .
C11 C10 1.362(3) .
C11 H11 0.9300 .
C10 C9 1.389(3) .
C10 H10 0.9300 .
C9 C8 1.393(3) .
C9 C9 1.472(4) 2_576
C8 C7 1.369(3) .
C8 H8 0.9300 .
C7 H7 0.9300 .
Br1 C6 1.894(2) .
S1 O1 1.431(2) .
S1 O2 1.4340(19) .
S1 N1 1.580(2) .
S1 C1 1.786(2) .
N1 H1B 0.8743 .
N1 H1A 0.8070 .
C1 C2 1.386(3) .
C1 C6 1.392(3) .
C2 C3 1.383(3) .
C2 H2 0.9300 .
C3 C4 1.382(3) .
C3 H3 0.9300 .
C4 C5 1.368(4) .
C4 H4 0.9300 .
C5 C6 1.386(3) .
C5 H5 0.9300 .
